data_7705637
loop_
_publ_author_name
'Saha, Anannya'
'Rajput, Amit'
'Gupta, Puneet'
'Mukherjee, Rabindranath'

_publ_section_title
;
 Probing the electronic structure of [Ru(L<sup>1</sup>)<sub>2</sub>]<sup>
 <i>Z</i> </sup> (<i>z</i> = 0, 1+ and 2+) (H<sub>2</sub>L<sup>1</sup>: a
 tridentate 2-aminophenol derivative) complexes in three ligand redox
 levels.
;
_journal_issue 43
_journal_name_full 'Dalton transactions (Cambridge, England : 2003)'
_journal_page_first 15355
_journal_page_last 15375
_journal_paper_doi 10.1039/d0dt03074k
_journal_volume 49
_journal_year 2020
_chemical_formula_sum 'C54 H62 N2 O2 Ru S2'
_chemical_formula_weight 936.24
_space_group_crystal_system triclinic
_space_group_IT_number 2
_space_group_name_Hall '-P 1'
_space_group_name_H-M_alt 'P -1'
_atom_sites_solution_hydrogens geom
_audit_creation_method SHELXL-2018/1
_audit_update_record
;
2019-02-24 deposited with the CCDC.	2020-10-07 downloaded from the CCDC.
;
_cell_angle_alpha 82.011(3)
_cell_angle_beta 84.971(4)
_cell_angle_gamma 67.666(4)
_cell_formula_units_Z 2
_cell_length_a 10.489(2)
_cell_length_b 11.622(2)
_cell_length_c 21.239(4)
_cell_measurement_reflns_used 13278
_cell_measurement_temperature 100(2)
_cell_measurement_theta_max 25.999
_cell_measurement_theta_min 1.938
_cell_volume 2369.9(8)
_computing_structure_refinement 'SHELXL-2018/1 (Sheldrick, 2018)'
_diffrn_ambient_temperature 100(2)
_diffrn_measured_fraction_theta_full 0.981
_diffrn_measured_fraction_theta_max 0.973
_diffrn_measurement_device_type 'CCD area detector'
_diffrn_measurement_method 'phi and omega scans'
_diffrn_radiation_type MoK\a
_diffrn_radiation_wavelength 0.71073
_diffrn_reflns_av_R_equivalents 0.0359
_diffrn_reflns_av_unetI/netI 0.0847
_diffrn_reflns_Laue_measured_fraction_full 0.981
_diffrn_reflns_Laue_measured_fraction_max 0.973
_diffrn_reflns_limit_h_max 10
_diffrn_reflns_limit_h_min -12
_diffrn_reflns_limit_k_max 14
_diffrn_reflns_limit_k_min -13
_diffrn_reflns_limit_l_max 26
_diffrn_reflns_limit_l_min -23
_diffrn_reflns_number 13278
_diffrn_reflns_point_group_measured_fraction_full 0.981
_diffrn_reflns_point_group_measured_fraction_max 0.973
_diffrn_reflns_theta_full 25.242
_diffrn_reflns_theta_max 25.999
_diffrn_reflns_theta_min 1.938
_exptl_absorpt_coefficient_mu 0.461
_exptl_absorpt_correction_T_max 0.794
_exptl_absorpt_correction_T_min 0.624
_exptl_absorpt_correction_type empirical
_exptl_crystal_colour purple
_exptl_crystal_density_diffrn 1.312
_exptl_crystal_density_method 'not measured'
_exptl_crystal_description bolck
_exptl_crystal_F_000 984
_exptl_crystal_size_max 1.0
_exptl_crystal_size_mid 0.8
_exptl_crystal_size_min 0.5
_refine_diff_density_max 1.201
_refine_diff_density_min -0.573
_refine_diff_density_rms 0.118
_refine_ls_extinction_method none
_refine_ls_goodness_of_fit_ref 1.027
_refine_ls_hydrogen_treatment constr
_refine_ls_matrix_type full
_refine_ls_number_parameters 550
_refine_ls_number_reflns 9058
_refine_ls_number_restraints 0
_refine_ls_restrained_S_all 1.027
_refine_ls_R_factor_all 0.0789
_refine_ls_R_factor_gt 0.0567
_refine_ls_shift/su_max 0.001
_refine_ls_shift/su_mean 0.000
_refine_ls_structure_factor_coef Fsqd
_refine_ls_weighting_details 'w=1/[\s^2^(Fo^2^)+(0.0696P)^2^] where P=(Fo^2^+2Fc^2^)/3'
_refine_ls_weighting_scheme calc
_refine_ls_wR_factor_gt 0.1276
_refine_ls_wR_factor_ref 0.1448
_reflns_Friedel_coverage 0.000
_reflns_number_gt 6899
_reflns_number_total 9058
_reflns_threshold_expression 'I > 2\s(I)'
_cod_data_source_file d0dt03074k2.cif
_cod_data_source_block shelx
_cod_depositor_comments 'Adding full bibliography for 7705632--7705637.cif.'
_cod_database_code 7705637
_shelx_shelxl_version_number 2018/1
_shelx_space_group_comment
;
The symmetry employed for this shelxl refinement is uniquely defined
by the following loop, which should always be used as a source of
symmetry information in preference to the above space-group names.
They are only intended as comments.
;

loop_
_space_group_symop_operation_xyz
'x, y, z'
'-x, -y, -z'

loop_
_atom_site_label
_atom_site_type_symbol
_atom_site_fract_x
_atom_site_fract_y
_atom_site_fract_z
_atom_site_U_iso_or_equiv
_atom_site_adp_type
_atom_site_occupancy
_atom_site_site_symmetry_order
_atom_site_calc_flag
_atom_site_refinement_flags_posn
_atom_site_refinement_flags_adp
_atom_site_refinement_flags_occupancy
_atom_site_disorder_assembly
_atom_site_disorder_group
Ru1 Ru 0.48760(3) 0.10064(3) 0.81124(2) 0.01744(12) Uani 1 1 d . . . . .
S2 S 0.59183(10) 0.19816(10) 0.86695(5) 0.0192(2) Uani 1 1 d . . . . .
S1 S 0.46089(9) 0.00091(10) 0.91160(5) 0.0184(2) Uani 1 1 d . . . . .
O1 O 0.4595(3) 0.2190(3) 0.73010(13) 0.0186(6) Uani 1 1 d . . . . .
O2 O 0.4501(3) -0.0183(3) 0.76178(12) 0.0183(6) Uani 1 1 d . . . . .
N2 N 0.6775(3) 0.0069(3) 0.78218(15) 0.0173(7) Uani 1 1 d . . . . .
N1 N 0.2883(3) 0.1954(3) 0.82198(15) 0.0160(7) Uani 1 1 d . . . . .
C19 C 0.2265(4) 0.0892(4) 0.98828(19) 0.0208(9) Uani 1 1 d . . . . .
H19 H 0.274260 0.025751 1.019077 0.025 Uiso 1 1 calc R U . . .
C36 C 0.8857(4) -0.1663(4) 0.5762(2) 0.0228(10) Uani 1 1 d . . . . .
C28 C 0.5524(4) -0.0604(4) 0.71909(19) 0.0183(9) Uani 1 1 d . . . . .
C30 C 0.4106(4) -0.1496(4) 0.6619(2) 0.0214(9) Uani 1 1 d . . . . .
C45 C 1.0075(4) 0.0269(4) 0.8716(2) 0.0250(10) Uani 1 1 d . . . . .
H45 H 1.079649 0.034468 0.890991 0.030 Uiso 1 1 calc R U . . .
C9 C -0.0986(4) 0.3441(4) 0.67074(19) 0.0220(10) Uani 1 1 d . . . . .
C13 C 0.0930(4) 0.2747(4) 0.74849(19) 0.0181(9) Uani 1 1 d . . . . .
H13 H 0.030134 0.264147 0.780233 0.022 Uiso 1 1 calc R U . . .
C2 C 0.2838(4) 0.3132(4) 0.65286(19) 0.0182(9) Uani 1 1 d . . . . .
C35 C 0.7751(4) -0.1321(4) 0.6295(2) 0.0195(9) Uani 1 1 d . . . . .
C8 C 0.0504(4) 0.3194(4) 0.68716(19) 0.0183(9) Uani 1 1 d . . . . .
C15 C 0.2189(4) 0.1953(4) 0.88019(19) 0.0182(9) Uani 1 1 d . . . . .
C34 C 0.6524(4) -0.1565(4) 0.62529(19) 0.0184(9) Uani 1 1 d . . . . .
H34 H 0.646334 -0.196923 0.591468 0.022 Uiso 1 1 calc R U . . .
C21 C 0.4402(4) -0.1478(4) 0.9076(2) 0.0243(10) Uani 1 1 d . . . . .
H21A H 0.383878 -0.165040 0.943612 0.029 Uiso 1 1 calc R U . . .
H21B H 0.396242 -0.144646 0.868746 0.029 Uiso 1 1 calc R U . . .
C44 C 1.0342(4) -0.0630(4) 0.8317(2) 0.0235(10) Uani 1 1 d . . . . .
H44 H 1.124825 -0.116397 0.824386 0.028 Uiso 1 1 calc R U . . .
C54 C 0.3344(5) 0.4781(4) 0.8134(2) 0.0332(11) Uani 1 1 d . . . . .
H54 H 0.336072 0.439769 0.777513 0.040 Uiso 1 1 calc R U . . .
C1 C 0.3283(4) 0.2572(4) 0.7144(2) 0.0181(9) Uani 1 1 d . . . . .
C18 C 0.0951(4) 0.1706(4) 1.0022(2) 0.0237(10) Uani 1 1 d . . . . .
H18 H 0.052458 0.161183 1.041852 0.028 Uiso 1 1 calc R U . . .
C23 C 0.6410(4) -0.3044(4) 0.9673(2) 0.0260(10) Uani 1 1 d . . . . .
H23 H 0.588185 -0.286483 1.004775 0.031 Uiso 1 1 calc R U . . .
C32 C 0.2855(4) -0.0256(4) 0.6551(2) 0.0263(10) Uani 1 1 d . . . . .
H32A H 0.276388 0.017589 0.691612 0.039 Uiso 1 1 calc R U . . .
H32B H 0.298414 0.025567 0.617408 0.039 Uiso 1 1 calc R U . . .
H32C H 0.203600 -0.042337 0.651946 0.039 Uiso 1 1 calc R U . . .
C48 C 0.5878(4) 0.3482(4) 0.8250(2) 0.0265(10) Uani 1 1 d . . . . .
H48A H 0.667461 0.364277 0.835104 0.032 Uiso 1 1 calc R U . . .
H48B H 0.589603 0.346525 0.779341 0.032 Uiso 1 1 calc R U . . .
C42 C 0.7928(4) 0.0071(4) 0.81029(18) 0.0169(9) Uani 1 1 d . . . . .
C11 C -0.1972(4) 0.4563(4) 0.7031(2) 0.0291(11) Uani 1 1 d . . . . .
H11A H -0.184658 0.439971 0.748106 0.044 Uiso 1 1 calc R U . . .
H11B H -0.178190 0.529558 0.686551 0.044 Uiso 1 1 calc R U . . .
H11C H -0.290636 0.469761 0.694777 0.044 Uiso 1 1 calc R U . . .
C17 C 0.0270(4) 0.2672(4) 0.95596(19) 0.0219(9) Uani 1 1 d . . . . .
H17 H -0.060548 0.324140 0.965518 0.026 Uiso 1 1 calc R U . . .
C22 C 0.5835(4) -0.2476(4) 0.9090(2) 0.0221(9) Uani 1 1 d . . . . .
C38 C 0.9416(4) -0.3071(4) 0.5734(2) 0.0294(11) Uani 1 1 d . . . . .
H38A H 0.867022 -0.332842 0.567447 0.044 Uiso 1 1 calc R U . . .
H38B H 1.007740 -0.327778 0.538460 0.044 Uiso 1 1 calc R U . . .
H38C H 0.985134 -0.349580 0.612420 0.044 Uiso 1 1 calc R U . . .
C14 C 0.2291(4) 0.2453(4) 0.76317(19) 0.0184(9) Uani 1 1 d . . . . .
C7 C 0.1465(4) 0.3408(4) 0.6408(2) 0.0207(9) Uani 1 1 d . . . . .
H7 H 0.116350 0.375216 0.600047 0.025 Uiso 1 1 calc R U . . .
C49 C 0.4573(4) 0.4487(4) 0.8459(2) 0.0261(10) Uani 1 1 d . . . . .
C43 C 0.9287(4) -0.0759(4) 0.80184(19) 0.0200(9) Uani 1 1 d . . . . .
H43 H 0.948382 -0.139789 0.776251 0.024 Uiso 1 1 calc R U . . .
C29 C 0.5434(4) -0.1234(4) 0.6685(2) 0.0187(9) Uani 1 1 d . . . . .
C10 C -0.1203(4) 0.3719(5) 0.5993(2) 0.0280(11) Uani 1 1 d . . . . .
H10A H -0.099597 0.444446 0.583042 0.042 Uiso 1 1 calc R U . . .
H10B H -0.060389 0.301457 0.578556 0.042 Uiso 1 1 calc R U . . .
H10C H -0.214477 0.387489 0.591486 0.042 Uiso 1 1 calc R U . . .
C33 C 0.4214(4) -0.2150(5) 0.6032(2) 0.0294(11) Uani 1 1 d . . . . .
H33A H 0.434783 -0.163158 0.565920 0.044 Uiso 1 1 calc R U . . .
H33B H 0.498264 -0.293608 0.606589 0.044 Uiso 1 1 calc R U . . .
H33C H 0.338094 -0.229446 0.600069 0.044 Uiso 1 1 calc R U . . .
C40 C 0.7862(4) -0.0777(4) 0.68043(19) 0.0185(9) Uani 1 1 d . . . . .
H40 H 0.865533 -0.061949 0.684396 0.022 Uiso 1 1 calc R U . . .
C6 C 0.5029(4) 0.2140(4) 0.5878(2) 0.0288(11) Uani 1 1 d . . . . .
H6A H 0.548443 0.172436 0.626569 0.043 Uiso 1 1 calc R U . . .
H6B H 0.465060 0.161232 0.571508 0.043 Uiso 1 1 calc R U . . .
H6C H 0.568055 0.231022 0.557087 0.043 Uiso 1 1 calc R U . . .
C4 C 0.3168(4) 0.4004(5) 0.5383(2) 0.0306(11) Uani 1 1 d . . . . .
H4A H 0.243209 0.478121 0.545297 0.046 Uiso 1 1 calc R U . . .
H4B H 0.383202 0.416147 0.507866 0.046 Uiso 1 1 calc R U . . .
H4C H 0.280208 0.346357 0.522287 0.046 Uiso 1 1 calc R U . . .
C41 C 0.6792(4) -0.0450(4) 0.72701(19) 0.0177(9) Uani 1 1 d . . . . .
C16 C 0.0868(4) 0.2800(4) 0.8964(2) 0.0202(9) Uani 1 1 d . . . . .
H16 H 0.039268 0.345554 0.866432 0.024 Uiso 1 1 calc R U . . .
C20 C 0.2879(4) 0.1014(4) 0.92855(19) 0.0179(9) Uani 1 1 d . . . . .
C46 C 0.8732(4) 0.1065(4) 0.8832(2) 0.0234(10) Uani 1 1 d . . . . .
H46 H 0.854390 0.165588 0.911533 0.028 Uiso 1 1 calc R U . . .
C3 C 0.3865(4) 0.3373(4) 0.6011(2) 0.0208(9) Uani 1 1 d . . . . .
C27 C 0.6613(5) -0.2760(4) 0.8537(2) 0.0303(11) Uani 1 1 d . . . . .
H27 H 0.622376 -0.240039 0.814560 0.036 Uiso 1 1 calc R U . . .
C25 C 0.8554(5) -0.4125(4) 0.9140(2) 0.0332(12) Uani 1 1 d . . . . .
H25 H 0.947560 -0.466019 0.915596 0.040 Uiso 1 1 calc R U . . .
C12 C -0.1328(4) 0.2284(4) 0.6942(2) 0.0262(10) Uani 1 1 d . . . . .
H12A H -0.120135 0.208334 0.739232 0.039 Uiso 1 1 calc R U . . .
H12B H -0.226876 0.245145 0.685610 0.039 Uiso 1 1 calc R U . . .
H12C H -0.072788 0.159113 0.672680 0.039 Uiso 1 1 calc R U . . .
C31 C 0.3894(4) -0.2343(4) 0.7205(2) 0.0303(11) Uani 1 1 d . . . . .
H31A H 0.382327 -0.194494 0.758026 0.046 Uiso 1 1 calc R U . . .
H31B H 0.306206 -0.248647 0.716806 0.046 Uiso 1 1 calc R U . . .
H31C H 0.466377 -0.312810 0.723327 0.046 Uiso 1 1 calc R U . . .
C26 C 0.7975(5) -0.3583(4) 0.8561(2) 0.0344(12) Uani 1 1 d . . . . .
H26 H 0.849997 -0.376933 0.818640 0.041 Uiso 1 1 calc R U . . .
C24 C 0.7760(5) -0.3870(4) 0.9697(2) 0.0308(11) Uani 1 1 d . . . . .
H24 H 0.813831 -0.425813 1.008666 0.037 Uiso 1 1 calc R U . . .
C47 C 0.7662(4) 0.0977(4) 0.85197(19) 0.0187(9) Uani 1 1 d . . . . .
C39 C 1.0055(4) -0.1279(5) 0.5855(2) 0.0344(12) Uani 1 1 d . . . . .
H39A H 0.971892 -0.039207 0.587416 0.052 Uiso 1 1 calc R U . . .
H39B H 1.048803 -0.171074 0.624554 0.052 Uiso 1 1 calc R U . . .
H39C H 1.071409 -0.149271 0.550594 0.052 Uiso 1 1 calc R U . . .
C5 C 0.4466(4) 0.4252(4) 0.6241(2) 0.0288(11) Uani 1 1 d . . . . .
H5A H 0.373148 0.502267 0.632313 0.043 Uiso 1 1 calc R U . . .
H5B H 0.495032 0.386094 0.662417 0.043 Uiso 1 1 calc R U . . .
H5C H 0.509253 0.442275 0.591851 0.043 Uiso 1 1 calc R U . . .
C50 C 0.4526(5) 0.5096(4) 0.8979(2) 0.0345(12) Uani 1 1 d . . . . .
H50 H 0.532656 0.492181 0.919312 0.041 Uiso 1 1 calc R U . . .
C37 C 0.8226(4) -0.0982(5) 0.5121(2) 0.0309(11) Uani 1 1 d . . . . .
H37A H 0.746435 -0.120713 0.504868 0.046 Uiso 1 1 calc R U . . .
H37B H 0.790802 -0.009346 0.513118 0.046 Uiso 1 1 calc R U . . .
H37C H 0.891277 -0.122210 0.478380 0.046 Uiso 1 1 calc R U . . .
C51 C 0.3293(6) 0.5963(5) 0.9182(3) 0.0442(14) Uani 1 1 d . . . . .
H51 H 0.326962 0.637778 0.952952 0.053 Uiso 1 1 calc R U . . .
C53 C 0.2134(5) 0.5632(5) 0.8352(3) 0.0399(13) Uani 1 1 d . . . . .
H53 H 0.132254 0.581736 0.814403 0.048 Uiso 1 1 calc R U . . .
C52 C 0.2111(6) 0.6216(5) 0.8877(3) 0.0467(15) Uani 1 1 d . . . . .
H52 H 0.128289 0.678664 0.902380 0.056 Uiso 1 1 calc R U . . .

loop_
_atom_site_aniso_label
_atom_site_aniso_U_11
_atom_site_aniso_U_22
_atom_site_aniso_U_33
_atom_site_aniso_U_23
_atom_site_aniso_U_13
_atom_site_aniso_U_12
Ru1 0.01184(17) 0.0222(2) 0.0167(2) -0.00192(14) -0.00062(12) -0.00474(13)
S2 0.0148(5) 0.0220(6) 0.0206(6) -0.0033(4) 0.0005(4) -0.0066(4)
S1 0.0133(5) 0.0220(6) 0.0180(6) -0.0010(4) -0.0014(4) -0.0048(4)
O1 0.0145(13) 0.0236(16) 0.0170(15) 0.0022(12) -0.0048(11) -0.0069(12)
O2 0.0161(14) 0.0242(16) 0.0141(15) -0.0044(12) 0.0018(11) -0.0069(12)
N2 0.0109(16) 0.024(2) 0.0164(18) -0.0033(15) -0.0004(13) -0.0061(14)
N1 0.0129(16) 0.0194(19) 0.0121(17) 0.0006(14) 0.0006(13) -0.0031(14)
C19 0.019(2) 0.025(2) 0.016(2) 0.0030(18) -0.0057(16) -0.0070(18)
C36 0.018(2) 0.028(3) 0.023(2) -0.006(2) 0.0022(17) -0.0096(18)
C28 0.0150(19) 0.020(2) 0.016(2) 0.0034(18) -0.0002(16) -0.0038(17)
C30 0.015(2) 0.027(2) 0.023(2) -0.0050(19) -0.0001(16) -0.0074(17)
C45 0.017(2) 0.034(3) 0.029(3) 0.001(2) -0.0050(17) -0.0156(19)
C9 0.015(2) 0.032(3) 0.017(2) 0.0014(19) -0.0023(16) -0.0082(18)
C13 0.0144(19) 0.023(2) 0.016(2) -0.0024(18) 0.0040(15) -0.0069(17)
C2 0.018(2) 0.017(2) 0.018(2) 0.0001(17) -0.0015(16) -0.0046(17)
C35 0.016(2) 0.018(2) 0.019(2) 0.0034(18) -0.0005(16) -0.0026(17)
C8 0.0132(19) 0.017(2) 0.022(2) -0.0026(18) -0.0029(16) -0.0030(16)
C15 0.019(2) 0.018(2) 0.018(2) -0.0060(18) -0.0005(16) -0.0061(17)
C34 0.018(2) 0.021(2) 0.018(2) -0.0047(18) 0.0009(16) -0.0093(17)
C21 0.022(2) 0.026(3) 0.026(3) -0.002(2) 0.0003(18) -0.0116(19)
C44 0.014(2) 0.027(3) 0.025(2) 0.003(2) -0.0013(17) -0.0043(18)
C54 0.031(3) 0.030(3) 0.039(3) -0.005(2) 0.003(2) -0.012(2)
C1 0.0130(19) 0.020(2) 0.022(2) -0.0077(18) 0.0018(16) -0.0055(16)
C18 0.027(2) 0.027(3) 0.018(2) -0.0031(19) 0.0041(17) -0.0107(19)
C23 0.028(2) 0.024(2) 0.028(3) 0.000(2) -0.0037(19) -0.0118(19)
C32 0.017(2) 0.030(3) 0.034(3) -0.008(2) -0.0050(18) -0.0091(19)
C48 0.024(2) 0.028(3) 0.027(3) 0.002(2) 0.0020(18) -0.0116(19)
C42 0.0144(19) 0.022(2) 0.014(2) 0.0016(17) -0.0029(15) -0.0067(17)
C11 0.018(2) 0.032(3) 0.032(3) 0.001(2) -0.0011(18) -0.0052(19)
C17 0.017(2) 0.027(3) 0.020(2) -0.0077(19) 0.0028(16) -0.0053(18)
C22 0.022(2) 0.020(2) 0.026(2) -0.0045(19) -0.0024(17) -0.0094(18)
C38 0.028(2) 0.030(3) 0.024(3) -0.006(2) 0.0051(19) -0.004(2)
C14 0.0143(19) 0.019(2) 0.021(2) 0.0002(18) 0.0008(16) -0.0057(16)
C7 0.018(2) 0.024(2) 0.017(2) 0.0015(18) -0.0055(16) -0.0052(17)
C49 0.028(2) 0.025(3) 0.027(3) -0.002(2) 0.0039(19) -0.013(2)
C43 0.017(2) 0.024(2) 0.017(2) -0.0005(18) -0.0006(16) -0.0063(17)
C29 0.0147(19) 0.022(2) 0.020(2) 0.0019(18) -0.0021(16) -0.0079(17)
C10 0.016(2) 0.039(3) 0.028(3) 0.003(2) -0.0053(18) -0.010(2)
C33 0.021(2) 0.037(3) 0.035(3) -0.011(2) 0.0014(19) -0.015(2)
C40 0.0131(19) 0.022(2) 0.019(2) -0.0002(18) 0.0003(15) -0.0058(17)
C6 0.024(2) 0.040(3) 0.017(2) -0.003(2) 0.0068(17) -0.008(2)
C4 0.022(2) 0.038(3) 0.024(3) 0.009(2) -0.0015(18) -0.007(2)
C41 0.0160(19) 0.019(2) 0.017(2) 0.0005(18) -0.0034(16) -0.0055(17)
C16 0.017(2) 0.021(2) 0.022(2) -0.0027(18) -0.0046(16) -0.0053(17)
C20 0.0156(19) 0.019(2) 0.020(2) -0.0029(18) -0.0004(16) -0.0065(17)
C46 0.024(2) 0.029(3) 0.021(2) -0.006(2) -0.0014(17) -0.0128(19)
C3 0.0116(19) 0.028(3) 0.020(2) 0.0021(19) -0.0034(16) -0.0053(17)
C27 0.032(2) 0.027(3) 0.027(3) 0.001(2) -0.0002(19) -0.006(2)
C25 0.025(2) 0.023(3) 0.047(3) -0.003(2) -0.005(2) -0.004(2)
C12 0.018(2) 0.033(3) 0.028(3) 0.000(2) -0.0022(18) -0.0114(19)
C31 0.026(2) 0.034(3) 0.035(3) -0.004(2) -0.001(2) -0.016(2)
C26 0.028(2) 0.030(3) 0.041(3) -0.006(2) 0.005(2) -0.007(2)
C24 0.037(3) 0.024(3) 0.032(3) 0.001(2) -0.012(2) -0.010(2)
C47 0.0146(19) 0.028(2) 0.014(2) 0.0000(18) 0.0018(15) -0.0094(17)
C39 0.025(2) 0.051(3) 0.033(3) -0.012(2) 0.013(2) -0.020(2)
C5 0.024(2) 0.032(3) 0.030(3) 0.006(2) 0.0004(19) -0.012(2)
C50 0.044(3) 0.029(3) 0.033(3) -0.004(2) 0.003(2) -0.016(2)
C37 0.028(2) 0.041(3) 0.020(2) -0.001(2) 0.0005(18) -0.009(2)
C51 0.066(4) 0.026(3) 0.040(3) -0.009(2) 0.019(3) -0.019(3)
C53 0.027(3) 0.031(3) 0.053(4) 0.003(3) 0.008(2) -0.006(2)
C52 0.046(3) 0.019(3) 0.059(4) -0.003(3) 0.024(3) -0.001(2)

loop_
_atom_type_symbol
_atom_type_description
_atom_type_scat_dispersion_real
_atom_type_scat_dispersion_imag
_atom_type_scat_source
C C 0.0033 0.0016 'International Tables Vol C Tables 4.2.6.8 and 6.1.1.4'
H H 0.0000 0.0000 'International Tables Vol C Tables 4.2.6.8 and 6.1.1.4'
N N 0.0061 0.0033 'International Tables Vol C Tables 4.2.6.8 and 6.1.1.4'
O O 0.0106 0.0060 'International Tables Vol C Tables 4.2.6.8 and 6.1.1.4'
Ru Ru -1.2594 0.8363 'International Tables Vol C Tables 4.2.6.8 and 6.1.1.4'
S S 0.1246 0.1234 'International Tables Vol C Tables 4.2.6.8 and 6.1.1.4'

loop_
_geom_angle_atom_site_label_1
_geom_angle_atom_site_label_2
_geom_angle_atom_site_label_3
_geom_angle
_geom_angle_site_symmetry_1
_geom_angle_site_symmetry_3
_geom_angle_publ_flag
N2 Ru1 N1 168.10(13) . . ?
N2 Ru1 O2 81.24(12) . . ?
N1 Ru1 O2 90.37(12) . . ?
N2 Ru1 O1 90.00(12) . . ?
N1 Ru1 O1 81.15(12) . . ?
O2 Ru1 O1 87.32(11) . . ?
N2 Ru1 S1 105.33(10) . . ?
N1 Ru1 S1 83.83(9) . . ?
O2 Ru1 S1 96.05(8) . . ?
O1 Ru1 S1 164.63(8) . . ?
N2 Ru1 S2 83.85(10) . . ?
N1 Ru1 S2 105.05(10) . . ?
O2 Ru1 S2 164.39(8) . . ?
O1 Ru1 S2 97.30(8) . . ?
S1 Ru1 S2 83.43(4) . . ?
C47 S2 C48 101.88(19) . . ?
C47 S2 Ru1 97.17(14) . . ?
C48 S2 Ru1 112.58(15) . . ?
C20 S1 C21 101.51(19) . . ?
C20 S1 Ru1 97.43(14) . . ?
C21 S1 Ru1 112.38(15) . . ?
C1 O1 Ru1 108.8(2) . . ?
C28 O2 Ru1 109.5(2) . . ?
C41 N2 C42 125.8(3) . . ?
C41 N2 Ru1 111.0(2) . . ?
C42 N2 Ru1 122.9(3) . . ?
C15 N1 C14 126.4(3) . . ?
C15 N1 Ru1 122.2(2) . . ?
C14 N1 Ru1 110.8(2) . . ?
C18 C19 C20 120.3(4) . . ?
C39 C36 C38 108.5(4) . . ?
C39 C36 C35 112.2(4) . . ?
C38 C36 C35 109.7(3) . . ?
C39 C36 C37 107.6(4) . . ?
C38 C36 C37 109.3(4) . . ?
C35 C36 C37 109.5(3) . . ?
O2 C28 C29 123.0(3) . . ?
O2 C28 C41 117.8(4) . . ?
C29 C28 C41 119.1(4) . . ?
C33 C30 C31 108.3(4) . . ?
C33 C30 C32 107.8(3) . . ?
C31 C30 C32 110.1(4) . . ?
C33 C30 C29 111.2(3) . . ?
C31 C30 C29 109.6(3) . . ?
C32 C30 C29 109.8(3) . . ?
C44 C45 C46 120.0(4) . . ?
C10 C9 C12 107.4(4) . . ?
C10 C9 C11 108.6(3) . . ?
C12 C9 C11 109.9(3) . . ?
C10 C9 C8 112.5(3) . . ?
C12 C9 C8 109.6(3) . . ?
C11 C9 C8 108.9(4) . . ?
C8 C13 C14 120.5(4) . . ?
C7 C2 C1 117.2(4) . . ?
C7 C2 C3 122.3(3) . . ?
C1 C2 C3 120.5(3) . . ?
C40 C35 C34 118.3(4) . . ?
C40 C35 C36 123.3(4) . . ?
C34 C35 C36 118.4(4) . . ?
C13 C8 C7 118.4(3) . . ?
C13 C8 C9 119.9(3) . . ?
C7 C8 C9 121.8(3) . . ?
N1 C15 C16 126.6(4) . . ?
N1 C15 C20 116.6(3) . . ?
C16 C15 C20 116.8(4) . . ?
C29 C34 C35 123.3(4) . . ?
C22 C21 S1 106.3(3) . . ?
C45 C44 C43 121.2(4) . . ?
C53 C54 C49 119.5(5) . . ?
O1 C1 C2 122.4(3) . . ?
O1 C1 C14 118.1(3) . . ?
C2 C1 C14 119.5(3) . . ?
C19 C18 C17 118.9(4) . . ?
C24 C23 C22 120.1(4) . . ?
C49 C48 S2 107.8(3) . . ?
N2 C42 C43 126.1(4) . . ?
N2 C42 C47 115.6(3) . . ?
C43 C42 C47 118.3(3) . . ?
C16 C17 C18 121.3(4) . . ?
C27 C22 C23 119.7(4) . . ?
C27 C22 C21 120.8(4) . . ?
C23 C22 C21 119.3(4) . . ?
C13 C14 N1 127.1(4) . . ?
C13 C14 C1 120.5(4) . . ?
N1 C14 C1 112.3(3) . . ?
C2 C7 C8 123.5(4) . . ?
C50 C49 C54 119.0(4) . . ?
C50 C49 C48 121.5(4) . . ?
C54 C49 C48 119.4(4) . . ?
C44 C43 C42 119.9(4) . . ?
C34 C29 C28 118.0(3) . . ?
C34 C29 C30 122.0(4) . . ?
C28 C29 C30 120.0(4) . . ?
C35 C40 C41 120.7(4) . . ?
N2 C41 C40 127.2(3) . . ?
N2 C41 C28 112.6(3) . . ?
C40 C41 C28 120.1(4) . . ?
C17 C16 C15 120.9(4) . . ?
C19 C20 C15 121.8(4) . . ?
C19 C20 S1 120.3(3) . . ?
C15 C20 S1 117.8(3) . . ?
C45 C46 C47 119.6(4) . . ?
C6 C3 C4 107.8(4) . . ?
C6 C3 C5 109.9(3) . . ?
C4 C3 C5 107.7(4) . . ?
C6 C3 C2 110.6(3) . . ?
C4 C3 C2 112.0(3) . . ?
C5 C3 C2 108.8(3) . . ?
C22 C27 C26 120.1(4) . . ?
C26 C25 C24 119.8(4) . . ?
C25 C26 C27 120.2(5) . . ?
C23 C24 C25 120.0(4) . . ?
C46 C47 C42 120.8(4) . . ?
C46 C47 S2 120.4(3) . . ?
C42 C47 S2 118.8(3) . . ?
C49 C50 C51 120.1(5) . . ?
C52 C51 C50 120.5(5) . . ?
C54 C53 C52 120.3(5) . . ?
C51 C52 C53 120.5(5) . . ?

loop_
_geom_bond_atom_site_label_1
_geom_bond_atom_site_label_2
_geom_bond_distance
_geom_bond_site_symmetry_2
_geom_bond_publ_flag
Ru1 N2 1.964(3) . ?
Ru1 N1 1.968(3) . ?
Ru1 O2 2.015(3) . ?
Ru1 O1 2.018(3) . ?
Ru1 S1 2.3281(11) . ?
Ru1 S2 2.3282(11) . ?
S2 C47 1.785(4) . ?
S2 C48 1.832(4) . ?
S1 C20 1.783(4) . ?
S1 C21 1.836(4) . ?
O1 C1 1.333(4) . ?
O2 C28 1.329(5) . ?
N2 C41 1.387(5) . ?
N2 C42 1.395(5) . ?
N1 C15 1.379(5) . ?
N1 C14 1.394(5) . ?
C19 C18 1.378(6) . ?
C19 C20 1.386(6) . ?
C36 C39 1.520(6) . ?
C36 C38 1.523(6) . ?
C36 C35 1.527(6) . ?
C36 C37 1.542(6) . ?
C28 C29 1.410(6) . ?
C28 C41 1.434(5) . ?
C30 C33 1.522(6) . ?
C30 C31 1.530(6) . ?
C30 C32 1.536(6) . ?
C30 C29 1.556(5) . ?
C45 C44 1.368(6) . ?
C45 C46 1.383(6) . ?
C9 C10 1.524(6) . ?
C9 C12 1.527(6) . ?
C9 C11 1.530(6) . ?
C9 C8 1.541(5) . ?
C13 C8 1.380(5) . ?
C13 C14 1.389(5) . ?
C2 C7 1.390(5) . ?
C2 C1 1.411(5) . ?
C2 C3 1.544(5) . ?
C35 C40 1.360(6) . ?
C35 C34 1.433(5) . ?
C8 C7 1.413(5) . ?
C15 C16 1.407(5) . ?
C15 C20 1.410(5) . ?
C34 C29 1.370(6) . ?
C21 C22 1.510(6) . ?
C44 C43 1.388(5) . ?
C54 C53 1.369(7) . ?
C54 C49 1.418(6) . ?
C1 C14 1.433(5) . ?
C18 C17 1.394(6) . ?
C23 C24 1.377(6) . ?
C23 C22 1.391(6) . ?
C48 C49 1.503(6) . ?
C42 C43 1.398(5) . ?
C42 C47 1.401(6) . ?
C17 C16 1.377(6) . ?
C22 C27 1.375(6) . ?
C49 C50 1.380(7) . ?
C40 C41 1.403(5) . ?
C6 C3 1.531(6) . ?
C4 C3 1.532(5) . ?
C46 C47 1.395(5) . ?
C3 C5 1.537(6) . ?
C27 C26 1.385(6) . ?
C25 C26 1.379(6) . ?
C25 C24 1.385(7) . ?
C50 C51 1.381(7) . ?
C51 C52 1.362(8) . ?
C53 C52 1.378(8) . ?
